data_7054566
loop_
_publ_author_name
'Chou, Chang-Chuan'
'Liu, Hsueh-Ju'
'Chao, Lucas Hung-Chieh'
'Yang, Chia-Chi'

_publ_section_title
;
 Halide-modulated bistate and tristate fluorescence switching for Cu(i)
 and Ag(i) complexes
;
_journal_issue 2
_journal_name_full 'New J. Chem.'
_journal_page_first 1260
_journal_paper_doi 10.1039/C4NJ01639D
_journal_volume 39
_journal_year 2015
_chemical_formula_moiety 'C30 H32 Br Cl2 Cu N6'
_chemical_formula_sum 'C30 H32 Br Cl2 Cu N6'
_chemical_formula_weight 690.97
_chemical_name_systematic
;
 ?
;
_space_group_IT_number 14
_symmetry_cell_setting monoclinic
_symmetry_space_group_name_Hall '-P 2ybc'
_symmetry_space_group_name_H-M 'P 1 21/c 1'
_atom_sites_solution_hydrogens geom
_atom_sites_solution_primary direct
_atom_sites_solution_secondary difmap
_audit_creation_method SHELXL-97
_audit_update_record
;
2014-11-25 deposited with the CCDC.
2014-11-27 downloaded from the CCDC.
;
_cell_angle_alpha 90.00
_cell_angle_beta 98.7790(10)
_cell_angle_gamma 90.00
_cell_formula_units_Z 4
_cell_length_a 13.3142(3)
_cell_length_b 15.6092(3)
_cell_length_c 14.3394(4)
_cell_measurement_reflns_used 21791
_cell_measurement_temperature 200(2)
_cell_measurement_theta_max 25.028
_cell_measurement_theta_min 2.037
_cell_volume 2945.16(12)
_computing_cell_refinement 'HKL Scalepack (Otwinowski & Minor 1997)'
_computing_data_collection 'Collect (Nonius BV, 1997-2000)'
_computing_data_reduction 'HKL Denzo and Scalepack'
_computing_molecular_graphics 'Ortep-3 for Windows (Farrugia, 1997)'
_computing_publication_material 'WinGX publication routines (Farrugia, 1999)'
_computing_structure_refinement 'SHELXL-97 (Sheldrick, 1997)'
_computing_structure_solution 'SHELXS-86 (Sheldrick, 1986)'
_diffrn_ambient_temperature 200(2)
_diffrn_detector_area_resol_mean 9
_diffrn_measured_fraction_theta_full 0.998
_diffrn_measured_fraction_theta_max 0.998
_diffrn_measurement_device_type KappaCCD
_diffrn_measurement_method 'CCD rotation images, thick slices'
_diffrn_radiation_monochromator graphite
_diffrn_radiation_source 'fine-focus sealed tube'
_diffrn_radiation_type MoK\a
_diffrn_radiation_wavelength 0.71073
_diffrn_reflns_av_R_equivalents 0.0916
_diffrn_reflns_av_unetI/netI 0.0605
_diffrn_reflns_limit_h_max 15
_diffrn_reflns_limit_h_min -14
_diffrn_reflns_limit_k_max 18
_diffrn_reflns_limit_k_min -16
_diffrn_reflns_limit_l_max 17
_diffrn_reflns_limit_l_min -14
_diffrn_reflns_number 19154
_diffrn_reflns_theta_full 25.04
_diffrn_reflns_theta_max 25.04
_diffrn_reflns_theta_min 2.34
_exptl_absorpt_coefficient_mu 2.311
_exptl_absorpt_correction_T_max 0.6318
_exptl_absorpt_correction_T_min 0.4428
_exptl_absorpt_correction_type multi-scan
_exptl_absorpt_process_details
;
 'SADABS'
;
_exptl_crystal_colour colorless
_exptl_crystal_density_diffrn 1.558
_exptl_crystal_density_method 'not measured'
_exptl_crystal_description prism
_exptl_crystal_F_000 1408
_exptl_crystal_size_max 0.48
_exptl_crystal_size_mid 0.44
_exptl_crystal_size_min 0.08
_refine_diff_density_max 1.048
_refine_diff_density_min -1.014
_refine_diff_density_rms 0.184
_refine_ls_extinction_method none
_refine_ls_goodness_of_fit_ref 1.086
_refine_ls_hydrogen_treatment constr
_refine_ls_matrix_type full
_refine_ls_number_parameters 361
_refine_ls_number_reflns 5197
_refine_ls_number_restraints 0
_refine_ls_restrained_S_all 1.086
_refine_ls_R_factor_all 0.0859
_refine_ls_R_factor_gt 0.0610
_refine_ls_shift/su_max 0.001
_refine_ls_shift/su_mean 0.000
_refine_ls_structure_factor_coef Fsqd
_refine_ls_weighting_details 'calc w=1/[\s^2^(Fo^2^)+(0.0949P)^2^+7.8503P] where P=(Fo^2^+2Fc^2^)/3'
_refine_ls_weighting_scheme calc
_refine_ls_wR_factor_gt 0.1627
_refine_ls_wR_factor_ref 0.1863
_reflns_number_gt 4024
_reflns_number_total 5197
_reflns_threshold_expression >2sigma(I)
_cod_data_source_file c4nj01639d2.cif
_cod_data_source_block 9341
_cod_depositor_comments 'Adding full bibliography for 7054566--7054568.cif.'
_cod_original_sg_symbol_H-M 'P 21/c'
_cod_database_code 7054566

loop_
_symmetry_equiv_pos_as_xyz
'x, y, z'
'-x, y+1/2, -z+1/2'
'-x, -y, -z'
'x, -y-1/2, z-1/2'

loop_
_atom_site_label
_atom_site_type_symbol
_atom_site_fract_x
_atom_site_fract_y
_atom_site_fract_z
_atom_site_U_iso_or_equiv
_atom_site_adp_type
_atom_site_occupancy
_atom_site_symmetry_multiplicity
_atom_site_calc_flag
_atom_site_refinement_flags
C1 C 0.8505(5) 0.1070(5) 0.4278(4) 0.0449(16) Uani 1 1 d .
H1A H 0.9045 0.1128 0.4821 0.067 Uiso 1 1 calc R
H1B H 0.8240 0.0484 0.4251 0.067 Uiso 1 1 calc R
H1C H 0.7956 0.1473 0.4342 0.067 Uiso 1 1 calc R
C2 C 0.8923(4) 0.1260(3) 0.3399(4) 0.0291(12) Uani 1 1 d .
C3 C 0.8442(4) 0.1260(4) 0.2471(4) 0.0334(13) Uani 1 1 d .
H3 H 0.7750 0.1123 0.2255 0.040 Uiso 1 1 calc R
C4 C 0.9154(4) 0.1497(4) 0.1925(4) 0.0305(13) Uani 1 1 d .
C5 C 0.9039(5) 0.1606(5) 0.0878(5) 0.0513(19) Uani 1 1 d .
H5A H 0.9692 0.1776 0.0700 0.077 Uiso 1 1 calc R
H5B H 0.8531 0.2051 0.0679 0.077 Uiso 1 1 calc R
H5C H 0.8818 0.1064 0.0569 0.077 Uiso 1 1 calc R
C6 C 1.1038(4) 0.1869(4) 0.2313(4) 0.0267(12) Uani 1 1 d .
H6A H 1.1022 0.1879 0.1621 0.032 Uiso 1 1 calc R
H6B H 1.1209 0.2453 0.2556 0.032 Uiso 1 1 calc R
C7 C 1.1784(4) 0.0414(4) 0.2511(4) 0.0264(12) Uani 1 1 d .
C8 C 1.1170(4) 0.0067(4) 0.1734(4) 0.0327(13) Uani 1 1 d .
H8 H 1.0747 0.0429 0.1309 0.039 Uiso 1 1 calc R
C9 C 1.1173(5) -0.0814(4) 0.1576(4) 0.0379(15) Uani 1 1 d .
H9 H 1.0742 -0.1046 0.1047 0.045 Uiso 1 1 calc R
C10 C 1.1783(5) -0.1351(4) 0.2167(4) 0.0345(14) Uani 1 1 d .
H10 H 1.1780 -0.1947 0.2034 0.041 Uiso 1 1 calc R
C11 C 1.2416(4) -0.1035(4) 0.2970(4) 0.0301(13) Uani 1 1 d .
C12 C 1.2415(4) -0.0134(3) 0.3146(4) 0.0241(11) Uani 1 1 d .
C13 C 1.3003(4) 0.0190(3) 0.4004(4) 0.0257(12) Uani 1 1 d .
C14 C 1.3555(4) -0.0352(4) 0.4624(4) 0.0295(12) Uani 1 1 d .
H14 H 1.3940 -0.0135 0.5187 0.035 Uiso 1 1 calc R
C15 C 1.3555(4) -0.1240(4) 0.4430(4) 0.0355(14) Uani 1 1 d .
H15 H 1.3940 -0.1616 0.4867 0.043 Uiso 1 1 calc R
C16 C 1.3012(5) -0.1565(4) 0.3625(5) 0.0366(14) Uani 1 1 d .
H16 H 1.3037 -0.2163 0.3505 0.044 Uiso 1 1 calc R
C17 C 1.2733(4) 0.1596(3) 0.3294(4) 0.0228(11) Uani 1 1 d .
H17 H 1.2621 0.2201 0.3482 0.027 Uiso 1 1 calc R
C18 C 1.3336(4) 0.1463(4) 0.5033(4) 0.0279(12) Uani 1 1 d .
H18A H 1.3302 0.2094 0.4963 0.033 Uiso 1 1 calc R
H18B H 1.4060 0.1300 0.5201 0.033 Uiso 1 1 calc R
C19 C 1.4272(5) 0.0974(5) 0.7064(4) 0.0466(17) Uani 1 1 d .
H19A H 1.4657 0.1085 0.6546 0.070 Uiso 1 1 calc R
H19B H 1.4439 0.0401 0.7322 0.070 Uiso 1 1 calc R
H19C H 1.4450 0.1403 0.7560 0.070 Uiso 1 1 calc R
C20 C 1.3165(4) 0.1022(4) 0.6705(4) 0.0298(13) Uani 1 1 d .
C21 C 1.2351(5) 0.0917(4) 0.7169(4) 0.0345(14) Uani 1 1 d .
H21 H 1.2374 0.0780 0.7818 0.041 Uiso 1 1 calc R
C22 C 1.1477(4) 0.1049(3) 0.6508(4) 0.0313(13) Uani 1 1 d .
C23 C 1.0398(5) 0.0980(4) 0.6630(5) 0.0421(15) Uani 1 1 d .
H23A H 0.9965 0.1111 0.6031 0.063 Uiso 1 1 calc R
H23B H 1.0256 0.1388 0.7113 0.063 Uiso 1 1 calc R
H23C H 1.0257 0.0397 0.6827 0.063 Uiso 1 1 calc R
C24 C 1.3640(4) 0.1579(3) 0.2745(4) 0.0210(11) Uani 1 1 d .
C25 C 1.3494(4) 0.1631(4) 0.1769(4) 0.0305(13) Uani 1 1 d .
H25 H 1.2827 0.1669 0.1427 0.037 Uiso 1 1 calc R
C26 C 1.4327(5) 0.1629(4) 0.1295(4) 0.0348(14) Uani 1 1 d .
H26 H 1.4224 0.1661 0.0626 0.042 Uiso 1 1 calc R
C27 C 1.5304(5) 0.1580(4) 0.1781(4) 0.0362(14) Uani 1 1 d .
H27 H 1.5870 0.1576 0.1451 0.043 Uiso 1 1 calc R
C28 C 1.5444(5) 0.1539(5) 0.2743(5) 0.0508(18) Uani 1 1 d .
H28 H 1.6112 0.1507 0.3086 0.061 Uiso 1 1 calc R
C29 C 1.4616(5) 0.1542(5) 0.3220(4) 0.0418(16) Uani 1 1 d .
H29 H 1.4725 0.1519 0.3890 0.050 Uiso 1 1 calc R
C30 C 1.3613(6) -0.0493(5) 0.0718(5) 0.058(2) Uani 1 1 d .
H30A H 1.4176 -0.0192 0.1118 0.069 Uiso 1 1 calc R
H30B H 1.2986 -0.0400 0.0997 0.069 Uiso 1 1 calc R
N1 N 0.9898(3) 0.1489(3) 0.3438(3) 0.0258(10) Uani 1 1 d .
N2 N 1.0030(3) 0.1629(3) 0.2525(3) 0.0270(10) Uani 1 1 d .
N3 N 1.1806(3) 0.1287(3) 0.2725(3) 0.0241(10) Uani 1 1 d .
N4 N 1.2925(3) 0.1071(3) 0.4151(3) 0.0225(9) Uani 1 1 d .
N5 N 1.2778(3) 0.1203(3) 0.5800(3) 0.0248(10) Uani 1 1 d .
N6 N 1.1741(3) 0.1230(3) 0.5668(3) 0.0258(10) Uani 1 1 d .
Cu1 Cu 1.09430(5) 0.16698(5) 0.45185(5) 0.0330(2) Uani 1 1 d .
Cl1 Cl 1.38791(19) -0.15831(13) 0.07179(16) 0.0704(6) Uani 1 1 d .
Cl2 Cl 1.3451(2) -0.00526(15) -0.04165(17) 0.0949(9) Uani 1 1 d .
Br1 Br 1.14316(5) 0.32460(4) 0.45523(4) 0.0351(2) Uani 1 1 d .

loop_
_atom_site_aniso_label
_atom_site_aniso_U_11
_atom_site_aniso_U_22
_atom_site_aniso_U_33
_atom_site_aniso_U_23
_atom_site_aniso_U_13
_atom_site_aniso_U_12
C1 0.039(4) 0.059(4) 0.042(4) -0.007(3) 0.023(3) -0.016(3)
C2 0.025(3) 0.026(3) 0.039(3) -0.005(2) 0.015(2) -0.004(2)
C3 0.023(3) 0.037(3) 0.040(3) -0.010(3) 0.004(3) 0.001(3)
C4 0.025(3) 0.033(3) 0.033(3) -0.001(3) 0.002(2) 0.003(2)
C5 0.033(3) 0.086(6) 0.031(4) 0.002(3) -0.007(3) -0.002(4)
C6 0.021(3) 0.035(3) 0.024(3) 0.007(2) 0.008(2) -0.002(2)
C7 0.025(3) 0.033(3) 0.023(3) -0.004(2) 0.010(2) -0.006(2)
C8 0.030(3) 0.041(3) 0.027(3) -0.002(3) 0.008(2) -0.004(3)
C9 0.034(3) 0.050(4) 0.032(3) -0.017(3) 0.013(3) -0.017(3)
C10 0.038(3) 0.030(3) 0.038(3) -0.011(3) 0.014(3) -0.013(3)
C11 0.028(3) 0.030(3) 0.036(3) -0.004(3) 0.019(3) -0.002(2)
C12 0.022(3) 0.029(3) 0.025(3) -0.001(2) 0.014(2) -0.003(2)
C13 0.026(3) 0.025(3) 0.028(3) 0.002(2) 0.013(2) 0.000(2)
C14 0.025(3) 0.035(3) 0.030(3) 0.002(2) 0.010(2) -0.001(2)
C15 0.033(3) 0.031(3) 0.043(4) 0.008(3) 0.010(3) 0.006(3)
C16 0.036(3) 0.025(3) 0.052(4) -0.002(3) 0.016(3) 0.000(3)
C17 0.024(3) 0.023(3) 0.023(3) 0.003(2) 0.007(2) -0.002(2)
C18 0.025(3) 0.035(3) 0.024(3) 0.001(2) 0.005(2) -0.002(2)
C19 0.050(4) 0.061(4) 0.028(3) 0.009(3) 0.000(3) 0.003(3)
C20 0.036(3) 0.032(3) 0.021(3) -0.002(2) 0.003(2) 0.000(3)
C21 0.048(4) 0.037(3) 0.020(3) 0.000(2) 0.009(3) 0.001(3)
C22 0.042(3) 0.024(3) 0.032(3) 0.002(2) 0.016(3) 0.003(3)
C23 0.039(3) 0.047(4) 0.046(4) 0.007(3) 0.023(3) 0.000(3)
C24 0.020(3) 0.023(3) 0.022(3) -0.001(2) 0.007(2) -0.004(2)
C25 0.027(3) 0.031(3) 0.034(3) 0.000(2) 0.007(2) -0.001(2)
C26 0.045(4) 0.034(3) 0.029(3) 0.000(2) 0.014(3) 0.001(3)
C27 0.031(3) 0.039(3) 0.044(4) -0.002(3) 0.022(3) -0.002(3)
C28 0.023(3) 0.088(5) 0.041(4) 0.000(4) 0.005(3) 0.000(3)
C29 0.028(3) 0.073(5) 0.025(3) 0.000(3) 0.007(3) -0.007(3)
C30 0.067(5) 0.054(4) 0.057(5) -0.012(4) 0.024(4) 0.001(4)
N1 0.028(2) 0.027(2) 0.025(2) -0.0011(19) 0.0093(19) -0.002(2)
N2 0.024(2) 0.036(3) 0.023(2) 0.0008(19) 0.0068(19) -0.001(2)
N3 0.020(2) 0.029(2) 0.023(2) -0.0007(19) 0.0033(18) -0.0016(19)
N4 0.026(2) 0.025(2) 0.017(2) -0.0009(18) 0.0043(18) -0.0001(19)
N5 0.029(2) 0.027(2) 0.020(2) 0.0021(19) 0.0086(19) -0.0018(19)
N6 0.027(2) 0.026(2) 0.026(2) 0.0004(19) 0.0073(19) -0.0050(19)
Cu1 0.0261(4) 0.0501(5) 0.0241(4) 0.0045(3) 0.0075(3) -0.0007(3)
Cl1 0.0968(16) 0.0524(11) 0.0655(13) 0.0006(10) 0.0236(12) 0.0040(11)
Cl2 0.142(2) 0.0635(14) 0.0654(14) -0.0078(11) -0.0284(14) 0.0307(15)
Br1 0.0379(4) 0.0368(4) 0.0310(4) -0.0020(2) 0.0069(3) 0.0015(3)

loop_
_atom_type_symbol
_atom_type_description
_atom_type_scat_dispersion_real
_atom_type_scat_dispersion_imag
_atom_type_scat_source
C C 0.0033 0.0016 'International Tables Vol C Tables 4.2.6.8 and 6.1.1.4'
H H 0.0000 0.0000 'International Tables Vol C Tables 4.2.6.8 and 6.1.1.4'
N N 0.0061 0.0033 'International Tables Vol C Tables 4.2.6.8 and 6.1.1.4'
Cu Cu 0.3201 1.2651 'International Tables Vol C Tables 4.2.6.8 and 6.1.1.4'
Cl Cl 0.1484 0.1585 'International Tables Vol C Tables 4.2.6.8 and 6.1.1.4'
Br Br -0.2901 2.4595 'International Tables Vol C Tables 4.2.6.8 and 6.1.1.4'

loop_
_geom_angle_atom_site_label_1
_geom_angle_atom_site_label_2
_geom_angle_atom_site_label_3
_geom_angle
C2 C1 H1A 109.5
C2 C1 H1B 109.5
H1A C1 H1B 109.5
C2 C1 H1C 109.5
H1A C1 H1C 109.5
H1B C1 H1C 109.5
N1 C2 C3 110.0(5)
N1 C2 C1 120.3(5)
C3 C2 C1 129.7(5)
C4 C3 C2 106.9(5)
C4 C3 H3 126.6
C2 C3 H3 126.6
N2 C4 C3 106.4(5)
N2 C4 C5 124.5(5)
C3 C4 C5 129.1(5)
C4 C5 H5A 109.5
C4 C5 H5B 109.5
H5A C5 H5B 109.5
C4 C5 H5C 109.5
H5A C5 H5C 109.5
H5B C5 H5C 109.5
N3 C6 N2 111.8(4)
N3 C6 H6A 109.2
N2 C6 H6A 109.2
N3 C6 H6B 109.2
N2 C6 H6B 109.2
H6A C6 H6B 107.9
C8 C7 N3 123.2(5)
C8 C7 C12 119.7(5)
N3 C7 C12 117.0(5)
C7 C8 C9 120.0(6)
C7 C8 H8 120.0
C9 C8 H8 120.0
C10 C9 C8 121.3(6)
C10 C9 H9 119.3
C8 C9 H9 119.3
C9 C10 C11 121.2(5)
C9 C10 H10 119.4
C11 C10 H10 119.4
C16 C11 C10 123.2(5)
C16 C11 C12 118.6(5)
C10 C11 C12 118.2(5)
C7 C12 C11 119.6(5)
C7 C12 C13 121.6(5)
C11 C12 C13 118.6(5)
C14 C13 N4 124.0(5)
C14 C13 C12 120.5(5)
N4 C13 C12 115.4(5)
C13 C14 C15 119.9(5)
C13 C14 H14 120.1
C15 C14 H14 120.1
C16 C15 C14 121.0(5)
C16 C15 H15 119.5
C14 C15 H15 119.5
C15 C16 C11 121.3(5)
C15 C16 H16 119.3
C11 C16 H16 119.3
N3 C17 N4 108.0(4)
N3 C17 C24 111.9(4)
N4 C17 C24 111.6(4)
N3 C17 H17 108.4
N4 C17 H17 108.4
C24 C17 H17 108.4
N4 C18 N5 111.8(4)
N4 C18 H18A 109.3
N5 C18 H18A 109.3
N4 C18 H18B 109.3
N5 C18 H18B 109.3
H18A C18 H18B 107.9
C20 C19 H19A 109.5
C20 C19 H19B 109.5
H19A C19 H19B 109.5
C20 C19 H19C 109.5
H19A C19 H19C 109.5
H19B C19 H19C 109.5
N5 C20 C21 106.2(5)
N5 C20 C19 123.8(5)
C21 C20 C19 130.0(5)
C20 C21 C22 107.0(5)
C20 C21 H21 126.5
C22 C21 H21 126.5
N6 C22 C21 109.6(5)
N6 C22 C23 121.1(5)
C21 C22 C23 129.2(5)
C22 C23 H23A 109.5
C22 C23 H23B 109.5
H23A C23 H23B 109.5
C22 C23 H23C 109.5
H23A C23 H23C 109.5
H23B C23 H23C 109.5
C29 C24 C25 118.6(5)
C29 C24 C17 120.3(5)
C25 C24 C17 121.1(5)
C24 C25 C26 119.8(5)
C24 C25 H25 120.1
C26 C25 H25 120.1
C27 C26 C25 121.0(6)
C27 C26 H26 119.5
C25 C26 H26 119.5
C28 C27 C26 119.0(6)
C28 C27 H27 120.5
C26 C27 H27 120.5
C27 C28 C29 120.2(6)
C27 C28 H28 119.9
C29 C28 H28 119.9
C24 C29 C28 121.4(6)
C24 C29 H29 119.3
C28 C29 H29 119.3
Cl1 C30 Cl2 112.4(4)
Cl1 C30 H30A 109.1
Cl2 C30 H30A 109.1
Cl1 C30 H30B 109.1
Cl2 C30 H30B 109.1
H30A C30 H30B 107.9
C2 N1 N2 105.6(4)
C2 N1 Cu1 130.1(4)
N2 N1 Cu1 124.2(3)
C4 N2 N1 111.1(4)
C4 N2 C6 129.2(5)
N1 N2 C6 119.6(4)
C7 N3 C6 122.8(4)
C7 N3 C17 115.7(4)
C6 N3 C17 121.0(4)
C13 N4 C18 121.7(4)
C13 N4 C17 115.6(4)
C18 N4 C17 119.5(4)
C20 N5 N6 111.7(4)
C20 N5 C18 127.7(5)
N6 N5 C18 120.1(4)
C22 N6 N5 105.6(4)
C22 N6 Cu1 130.9(4)
N5 N6 Cu1 122.6(3)
N1 Cu1 N6 149.17(18)
N1 Cu1 Br1 107.83(13)
N6 Cu1 Br1 102.72(13)

loop_
_geom_bond_atom_site_label_1
_geom_bond_atom_site_label_2
_geom_bond_distance
C1 C2 1.482(8)
C1 H1A 0.9800
C1 H1B 0.9800
C1 H1C 0.9800
C2 N1 1.340(7)
C2 C3 1.387(8)
C3 C4 1.370(8)
C3 H3 0.9500
C4 N2 1.355(7)
C4 C5 1.495(9)
C5 H5A 0.9800
C5 H5B 0.9800
C5 H5C 0.9800
C6 N3 1.426(7)
C6 N2 1.470(7)
C6 H6A 0.9900
C6 H6B 0.9900
C7 C8 1.388(8)
C7 N3 1.396(7)
C7 C12 1.426(8)
C8 C9 1.393(9)
C8 H8 0.9500
C9 C10 1.368(9)
C9 H9 0.9500
C10 C11 1.408(8)
C10 H10 0.9500
C11 C16 1.403(8)
C11 C12 1.429(8)
C12 C13 1.445(8)
C13 C14 1.358(8)
C13 N4 1.397(7)
C14 C15 1.414(8)
C14 H14 0.9500
C15 C16 1.363(9)
C15 H15 0.9500
C16 H16 0.9500
C17 N3 1.455(7)
C17 N4 1.467(6)
C17 C24 1.538(7)
C17 H17 1.0000
C18 N4 1.436(7)
C18 N5 1.475(7)
C18 H18A 0.9900
C18 H18B 0.9900
C19 C20 1.487(9)
C19 H19A 0.9800
C19 H19B 0.9800
C19 H19C 0.9800
C20 N5 1.351(7)
C20 C21 1.366(8)
C21 C22 1.401(8)
C21 H21 0.9500
C22 N6 1.336(7)
C22 C23 1.477(8)
C23 H23A 0.9800
C23 H23B 0.9800
C23 H23C 0.9800
C24 C29 1.373(8)
C24 C25 1.386(8)
C25 C26 1.386(8)
C25 H25 0.9500
C26 C27 1.381(9)
C26 H26 0.9500
C27 C28 1.364(9)
C27 H27 0.9500
C28 C29 1.384(9)
C28 H28 0.9500
C29 H29 0.9500
C30 Cl1 1.739(8)
C30 Cl2 1.748(8)
C30 H30A 0.9900
C30 H30B 0.9900
N1 N2 1.365(6)
N1 Cu1 1.939(4)
N5 N6 1.365(6)
N6 Cu1 1.944(4)
Cu1 Br1 2.5435(10)
